data_4133193
loop_
_publ_author_name
'Hu, Anhua'
'Chen, Yilin'
'Guo, Jing-Jing'
'Yu, Na'
'An, Qing'
'Zuo, Zhiwei'

_publ_section_title
;
 Cerium-Catalyzed Formal Cycloaddition of Cycloalkanols with Alkenes
 through Dual Photoexcitation.
;
_journal_issue 42
_journal_name_full 'Journal of the American Chemical Society'
_journal_page_first 13580
_journal_page_last 13585
_journal_paper_doi 10.1021/jacs.8b08781
_journal_volume 140
_journal_year 2018
_chemical_formula_sum 'C11 H14 O6'
_chemical_formula_weight 242.23
_space_group_IT_number 61
_space_group_name_Hall '-P 2ac 2ab'
_space_group_name_H-M_alt 'P b c a'
_symmetry_Int_Tables_number 61
_symmetry_space_group_name_Hall '-P 2ac 2ab'
_symmetry_space_group_name_H-M 'P b c a'
_audit_creation_date 2018-05-15
_audit_creation_method 'Olex2 1.2 (compiled 2017.01.04 svn.r3372 for OlexSys, GUI svn.r5292) '
_audit_update_record 2018-05-15
_cell_angle_alpha 90.000
_cell_angle_beta 90.000
_cell_angle_gamma 90.000
_cell_formula_units_Z 8
_cell_length_a 14.7312(14)
_cell_length_b 10.3767(10)
_cell_length_c 15.2060(16)
_cell_volume 2324.4(4)
_refine_ls_R_factor_all 0.117
_cod_data_source_file ja8b08781_si_008.cif
_cod_data_source_block mo_hu9_50_0ma
_cod_original_sg_symbol_Hall -P_2ac_2ab
_cod_original_formula_sum 'C1.29 H1.65 O0.71'
_cod_original_formula_units_Z 68
_cod_original_formula_weight 28.500
_cod_database_code 4133193

loop_
_symmetry_equiv_pos_site_id
_symmetry_equiv_pos_as_xyz
1 x,y,z
2 1/2-x,-y,1/2+z
3 1/2+x,1/2-y,-z
4 -x,1/2+y,1/2-z
5 -x,-y,-z
6 1/2+x,y,1/2-z
7 1/2-x,1/2+y,z
8 x,1/2-y,1/2+z

loop_
_atom_site_aniso_label
_atom_site_aniso_U_11
_atom_site_aniso_U_22
_atom_site_aniso_U_33
_atom_site_aniso_U_12
_atom_site_aniso_U_13
_atom_site_aniso_U_23
O001 0.0214(10) 0.0231(10) 0.0427(14) -0.0022(9) 0.0082(10) -0.0055(10)
O002 0.0273(11) 0.0236(11) 0.0489(15) -0.0003(9) 0.0008(10) -0.0103(10)
O003 0.0276(11) 0.0297(11) 0.0396(14) -0.003(1) 0.0053(10) 0.0005(10)
O004 0.0322(12) 0.0373(12) 0.0328(13) 0.0111(10) -0.0074(10) -0.0007(10)
O005 0.0404(13) 0.0218(11) 0.0453(14) 0.0084(10) -0.0014(11) -0.0013(10)
O006 0.0466(14) 0.0349(12) 0.0362(14) 0.0049(11) 0.0017(11) -0.0049(11)
C007 0.0165(14) 0.0210(15) 0.0358(19) 0.0036(12) -0.0011(13) -0.0012(14)
C008 0.0189(13) 0.0197(13) 0.0311(17) 0.0013(12) -0.0016(14) 0.0007(13)
C009 0.0186(14) 0.0247(16) 0.0340(18) 0.0025(13) 0.0038(14) 0.0028(14)
C00A 0.0343(18) 0.0224(16) 0.0322(19) 0.0039(14) -0.0022(15) 0.0045(15)
C00B 0.0235(15) 0.0237(14) 0.0303(18) -0.0001(13) -0.0041(14) -0.0003(13)
C00C 0.0267(15) 0.0240(15) 0.0369(19) -0.0013(13) 0.0026(14) -0.0007(14)
C00D 0.0383(19) 0.0243(16) 0.047(2) 0.0007(14) 0.0041(16) 0.0054(15)
C00E 0.0310(17) 0.0329(17) 0.036(2) 0.0040(15) -0.0068(15) -0.0010(15)
C00F 0.0262(16) 0.0391(18) 0.047(2) 0.0016(14) 0.0128(16) -0.0104(17)
C00G 0.0419(19) 0.0292(17) 0.043(2) 0.0077(16) -0.0059(17) 0.0032(16)
C00H 0.042(2) 0.054(2) 0.035(2) 0.0247(18) -0.0052(17) 0.0036(17)

loop_
_atom_site_label
_atom_site_type_symbol
_atom_site_fract_x
_atom_site_fract_y
_atom_site_fract_z
_atom_site_occupancy
_atom_site_symmetry_multiplicity
_atom_site_Wyckoff_symbol
_atom_site_attached_hydrogens
_atom_site_calc_flag
_atom_site_thermal_displace_type
_atom_site_U_iso_or_equiv
O001 O 0.4797(1) 0.5154(2) 0.8469(1) 1.000 8 c 0 d Uani 0.0291(5)
O002 O 0.5642(1) 0.6948(2) 0.8528(1) 1.000 8 c 0 d Uani 0.0333(6)
O003 O 0.7036(1) 0.5223(2) 0.6338(1) 1.000 8 c 0 d Uani 0.0323(6)
O004 O 0.6916(1) 0.4476(2) 0.8727(1) 1.000 8 c 0 d Uani 0.0341(6)
O005 O 0.6582(1) 0.3026(2) 0.7678(2) 1.000 8 c 0 d Uani 0.0358(6)
O006 O 0.6360(2) 0.3764(2) 0.5480(2) 1.000 8 c 0 d Uani 0.0392(6)
C007 C 0.5490(2) 0.5905(3) 0.8221(2) 1.000 8 c 0 d Uani 0.0245(7)
C008 C 0.6048(2) 0.5214(2) 0.7527(2) 1.000 8 c 0 d Uani 0.0232(7)
C009 C 0.6536(2) 0.4094(3) 0.7973(2) 1.000 8 c 0 d Uani 0.0258(7)
C00A C 0.6318(2) 0.4472(3) 0.6101(2) 1.000 8 c 0 d Uani 0.0296(7)
C00B C 0.5531(2) 0.4731(3) 0.6723(2) 1.000 8 c 0 d Uani 0.0258(7)
H00B H 0.5164 0.3942 0.6849 1.000 8 c 0 calc Uiso 0.03100
C00C C 0.6749(2) 0.6082(3) 0.7055(2) 1.000 8 c 0 d Uani 0.0292(7)
H00C H 0.7267 0.6309 0.7450 1.000 8 c 0 calc Uiso 0.03500
C00D C 0.6329(2) 0.7270(3) 0.6642(2) 1.000 8 c 0 d Uani 0.0365(8)
H00A H 0.6804 0.7754 0.6321 1.000 8 c 0 calc Uiso 0.04400
H00D H 0.6090 0.7836 0.7113 1.000 8 c 0 calc Uiso 0.04400
C00E C 0.4958(2) 0.5834(3) 0.6333(2) 1.000 8 c 0 d Uani 0.0332(8)
H00E H 0.4590 0.5498 0.5838 1.000 8 c 0 calc Uiso 0.04000
H00F H 0.4537 0.6164 0.6787 1.000 8 c 0 calc Uiso 0.04000
C00F C 0.4198(2) 0.5702(3) 0.9126(2) 1.000 8 c 0 d Uani 0.0374(8)
H00G H 0.3905 0.6474 0.8887 1.000 8 c 0 calc Uiso 0.05600
H00H H 0.4550 0.5934 0.9649 1.000 8 c 0 calc Uiso 0.05600
H00I H 0.3733 0.5068 0.9287 1.000 8 c 0 calc Uiso 0.05600
C00G C 0.5557(2) 0.6934(3) 0.6005(2) 1.000 8 c 0 d Uani 0.0379(8)
H00J H 0.5176 0.7709 0.5913 1.000 8 c 0 calc Uiso 0.04500
H00K H 0.5821 0.6691 0.5430 1.000 8 c 0 calc Uiso 0.04500
C00H C 0.7425(2) 0.3491(3) 0.9206(2) 1.000 8 c 0 d Uani 0.0439(9)
H00L H 0.7943 0.3207 0.8851 1.000 8 c 0 calc Uiso 0.06600
H00M H 0.7029 0.2754 0.9328 1.000 8 c 0 calc Uiso 0.06600
H00N H 0.7646 0.3851 0.9763 1.000 8 c 0 calc Uiso 0.06600

loop_
_atom_type_symbol
_atom_type_radius_bond
O 1.200
C 1.200
H 1.200

loop_
_geom_angle_atom_site_label_1
_geom_angle_atom_site_label_2
_geom_angle_atom_site_label_3
_geom_angle
_geom_angle_publ_flag
C007 O001 C00F 115.5(2) no
C00A O003 C00C 108.6(2) no
C009 O004 C00H 115.8(2) no
O001 C007 C008 109.5(2) no
O002 C007 O001 123.9(3) no
O002 C007 C008 126.6(3) no
C007 C008 C009 107.8(2) no
C007 C008 C00B 116.2(2) no
C007 C008 C00C 114.2(2) no
C009 C008 C00C 109.6(2) no
C00B C008 C009 109.9(2) no
C00B C008 C00C 98.8(2) no
O004 C009 C008 110.7(2) no
O005 C009 O004 124.9(3) no
O005 C009 C008 124.4(3) no
O003 C00A C00B 109.0(3) no
O006 C00A O003 121.3(3) no
O006 C00A C00B 129.6(3) no
C008 C00B H00B 112.70 no
C008 C00B C00E 109.8(2) no
C00A C00B C008 100.1(2) no
C00A C00B H00B 112.70 no
C00A C00B C00E 108.0(2) no
C00E C00B H00B 112.70 no
O003 C00C C008 100.6(2) no
O003 C00C H00C 111.60 no
O003 C00C C00D 107.7(3) no
C008 C00C H00C 111.60 no
C00D C00C C008 113.2(2) no
C00D C00C H00C 111.60 no
C00C C00D H00A 109.20 no
C00C C00D H00D 109.20 no
C00C C00D C00G 112.3(2) no
H00A C00D H00D 107.90 no
C00G C00D H00A 109.20 no
C00G C00D H00D 109.20 no
C00B C00E H00E 109.30 no
C00B C00E H00F 109.30 no
H00E C00E H00F 108.00 no
C00G C00E C00B 111.4(2) no
C00G C00E H00E 109.30 no
C00G C00E H00F 109.30 no
O001 C00F H00G 109.50 no
O001 C00F H00H 109.50 no
O001 C00F H00I 109.50 no
H00G C00F H00H 109.50 no
H00G C00F H00I 109.50 no
H00H C00F H00I 109.50 no
C00D C00G H00J 109.00 no
C00D C00G H00K 109.00 no
C00E C00G C00D 113.1(3) no
C00E C00G H00J 109.00 no
C00E C00G H00K 109.00 no
H00J C00G H00K 107.80 no
O004 C00H H00L 109.50 no
O004 C00H H00M 109.50 no
O004 C00H H00N 109.50 no
H00L C00H H00M 109.50 no
H00L C00H H00N 109.50 no
H00M C00H H00N 109.50 no

loop_
_geom_bond_atom_site_label_1
_geom_bond_atom_site_label_2
_geom_bond_distance
_geom_bond_publ_flag
O001 C007 1.339(3) no
O001 C00F 1.449(3) no
O002 C007 1.200(3) no
O003 C00A 1.363(4) no
O003 C00C 1.470(3) no
O004 C009 1.336(3) no
O004 C00H 1.462(4) no
O005 C009 1.198(3) no
O006 C00A 1.197(4) no
C007 C008 1.517(4) no
C008 C009 1.526(4) no
C008 C00B 1.525(4) no
C008 C00C 1.546(4) no
C00A C00B 1.521(4) no
C00B H00B 1.0000 no
C00B C00E 1.541(4) no
C00C H00C 1.0000 no
C00C C00D 1.515(4) no
C00D H00A 0.9900 no
C00D H00D 0.9900 no
C00D C00G 1.534(5) no
C00E H00E 0.9900 no
C00E H00F 0.9900 no
C00E C00G 1.527(4) no
C00F H00G 0.9800 no
C00F H00H 0.9800 no
C00F H00I 0.9800 no
C00G H00J 0.9900 no
C00G H00K 0.9900 no
C00H H00L 0.9800 no
C00H H00M 0.9800 no
C00H H00N 0.9800 no

loop_
_cod_changelog_entry_id
_cod_changelog_entry_author
_cod_changelog_entry_date
_cod_changelog_entry_text
1 'Quir\'os, Miguel' 2020-10-19T10:35:42+03:00
;
 Z value and formula fixed to values more according to usual chemical
 conventions.
;
2 'Vaitkus, Antanas' 2024-12-11T11:47:46+02:00
;
 Corrected the '_atom_site_attached_hydrogens' data item values by setting
 them all to '0' after consulting the original publication. Prior to this
 change the 'C00H' atom site was incorrectly marked as having 1 attached
 hydrogen atom.
;
